data_4306616
loop_
_publ_author_name
'Andrian P. Milanov'
'Roland A. Fischer'
'Anjana Devi'

_publ_contact_author
;
        Anjana Devi
        Department of Inorganic Chemistry II
        Ruhr-University Bochum
        Universitaetsstr. 150
        44801 Bochum
        Germany
;
_publ_contact_author_email anjana.devi@ruhr-uni-bochum.de
_publ_contact_author_fax '049 234 321-4174'
_publ_contact_author_phone '049 234 32-24150'
_publ_section_title
;
Synthesis, Characterization, and Thermal Properties of Homoleptic
Rare-Earth Guanidinates: Promising Precursors for MOCVD and ALD of
Rare-Earth Oxide Thin Films
;
_journal_name_full 'Inorganic Chemistry'
_journal_page_first 11405
_journal_page_last 11416
_journal_paper_doi 10.1021/ic801432b
_journal_volume 47
_journal_year 2008
_chemical_formula_sum 'C45 H96 Gd N9'
_chemical_formula_weight 920.56
_chemical_name_common 'Gd(^i^PrN)~2~CN^i^Pr~2~ (3b)'
_chemical_name_systematic
; 
 ? 
;
_space_group_IT_number 15
_symmetry_cell_setting monoclinic
_symmetry_space_group_name_Hall '-C 2yc'
_symmetry_space_group_name_H-M 'C 1 2/c 1'
_atom_sites_solution_hydrogens geom
_atom_sites_solution_primary direct
_atom_sites_solution_secondary difmap
_audit_creation_method SHELXL-97
_cell_angle_alpha 90.00
_cell_angle_beta 118.558(5)
_cell_angle_gamma 90.00
_cell_formula_units_Z 4
_cell_length_a 23.0567(13)
_cell_length_b 13.2892(6)
_cell_length_c 19.4508(9)
_cell_measurement_reflns_used 9994
_cell_measurement_temperature 113(2)
_cell_measurement_theta_max 27.499
_cell_measurement_theta_min 2.778
_cell_volume 5234.7(5)
_computing_cell_refinement 'CrysAlis RED 1.171.13, Oxford Diffraction'
_computing_data_collection 'CrysAlis CCD 1.171.13, Oxford Diffraction'
_computing_data_reduction 'CrysAlis RED 1.171.13, Oxford Diffraction'
_computing_molecular_graphics SHELXL-97
_computing_publication_material SHELXL-97
_computing_structure_refinement 'SHELXL-97 (Sheldrick, 1997)'
_computing_structure_solution 'SHELXS-97 (Sheldrick, 1990)'
_diffrn_ambient_temperature 113(2)
_diffrn_measured_fraction_theta_full 0.997
_diffrn_measured_fraction_theta_max 0.997
_diffrn_measurement_device_type 'Sapphire2-CCD, Oxford Diffraction'
_diffrn_measurement_method '560 images at 1.0 deg. in \w and 30 sec.'
_diffrn_radiation_monochromator graphite
_diffrn_radiation_source 'Enhance (Mo) X-ray Source'
_diffrn_radiation_type MoK\a
_diffrn_radiation_wavelength 0.71073
_diffrn_reflns_av_R_equivalents 0.0395
_diffrn_reflns_av_sigmaI/netI 0.0457
_diffrn_reflns_limit_h_max 27
_diffrn_reflns_limit_h_min -25
_diffrn_reflns_limit_k_max 15
_diffrn_reflns_limit_k_min -15
_diffrn_reflns_limit_l_max 20
_diffrn_reflns_limit_l_min -23
_diffrn_reflns_number 21309
_diffrn_reflns_theta_full 25.00
_diffrn_reflns_theta_max 25.00
_diffrn_reflns_theta_min 3.07
_exptl_absorpt_coefficient_mu 1.303
_exptl_absorpt_correction_T_max 0.765
_exptl_absorpt_correction_T_min 0.620
_exptl_absorpt_correction_type empirical
_exptl_absorpt_process_details sadabs
_exptl_crystal_colour colourless
_exptl_crystal_density_diffrn 1.168
_exptl_crystal_density_method 'not measured'
_exptl_crystal_description prism
_exptl_crystal_F_000 1972
_exptl_crystal_size_max 0.35
_exptl_crystal_size_mid 0.30
_exptl_crystal_size_min 0.20
_refine_diff_density_max 1.639
_refine_diff_density_min -0.479
_refine_diff_density_rms 0.071
_refine_ls_extinction_method none
_refine_ls_goodness_of_fit_ref 0.956
_refine_ls_hydrogen_treatment constr
_refine_ls_matrix_type full
_refine_ls_number_parameters 250
_refine_ls_number_reflns 4594
_refine_ls_number_restraints 0
_refine_ls_restrained_S_all 0.956
_refine_ls_R_factor_all 0.0340
_refine_ls_R_factor_gt 0.0265
_refine_ls_shift/su_max 0.000
_refine_ls_shift/su_mean 0.000
_refine_ls_structure_factor_coef Fsqd
_refine_ls_weighting_details 'calc w=1/[\s^2^(Fo^2^)+(0.0346P)^2^+0.0000P] where P=(Fo^2^+2Fc^2^)/3'
_refine_ls_weighting_scheme calc
_refine_ls_wR_factor_gt 0.0592
_refine_ls_wR_factor_ref 0.0602
_reflns_number_gt 3896
_reflns_number_total 4594
_reflns_threshold_expression >2sigma(I)
_cod_data_source_file ic801432b_si_001_7.cif
_cod_data_source_block cvd244c
_cod_original_cell_volume 5234.7(4)
_cod_database_code 4306616

loop_
_symmetry_equiv_pos_as_xyz
'x, y, z'
'-x, y, -z+1/2'
'x+1/2, y+1/2, z'
'-x+1/2, y+1/2, -z+1/2'
'-x, -y, -z'
'x, -y, z-1/2'
'-x+1/2, -y+1/2, -z'
'x+1/2, -y+1/2, z-1/2'

loop_
_atom_site_label
_atom_site_type_symbol
_atom_site_fract_x
_atom_site_fract_y
_atom_site_fract_z
_atom_site_U_iso_or_equiv
_atom_site_adp_type
_atom_site_occupancy
_atom_site_symmetry_multiplicity
_atom_site_calc_flag
_atom_site_refinement_flags
_atom_site_disorder_assembly
_atom_site_disorder_group
Gd1 Gd 0.0000 0.276289(15) 0.2500 0.01890(7) Uani 1 2 d S . .
N1 N 0.05531(11) 0.33064(17) 0.17815(12) 0.0216(5) Uani 1 1 d . . .
N2 N 0.09639(11) 0.38181(16) 0.30295(12) 0.0197(5) Uani 1 1 d . . .
N3 N 0.14884(11) 0.44228(17) 0.22981(12) 0.0228(5) Uani 1 1 d . . .
N4 N 0.04393(11) 0.11677(16) 0.31056(13) 0.0235(5) Uani 1 1 d . . .
N5 N 0.0000 -0.0431(2) 0.2500 0.0272(8) Uani 1 2 d S . .
C1 C 0.10056(13) 0.38468(19) 0.23709(15) 0.0194(6) Uani 1 1 d . . .
C2 C 0.0000 0.0624(3) 0.2500 0.0231(9) Uani 1 2 d S . .
C10 C 0.06484(14) 0.2985(2) 0.11220(15) 0.0277(7) Uani 1 1 d . . .
H10A H 0.1050 0.3326 0.1163 0.033 Uiso 1 1 calc R . .
C11 C 0.07546(16) 0.1850(2) 0.11536(18) 0.0379(8) Uani 1 1 d . . .
H11A H 0.1137 0.1669 0.1653 0.057 Uiso 1 1 calc R . .
H11B H 0.0834 0.1644 0.0722 0.057 Uiso 1 1 calc R . .
H11C H 0.0361 0.1506 0.1106 0.057 Uiso 1 1 calc R . .
C12 C 0.00554(16) 0.3287(3) 0.03496(16) 0.0383(8) Uani 1 1 d . . .
H12A H -0.0006 0.4018 0.0339 0.057 Uiso 1 1 calc R . .
H12B H -0.0341 0.2950 0.0298 0.057 Uiso 1 1 calc R . .
H12C H 0.0132 0.3088 -0.0086 0.057 Uiso 1 1 calc R . .
C20 C 0.12695(13) 0.4583(2) 0.36378(15) 0.0219(6) Uani 1 1 d . . .
H20A H 0.1554 0.5024 0.3506 0.026 Uiso 1 1 calc R . .
C21 C 0.07396(15) 0.5229(2) 0.36759(17) 0.0311(7) Uani 1 1 d . . .
H21A H 0.0467 0.5546 0.3166 0.047 Uiso 1 1 calc R . .
H21B H 0.0950 0.5751 0.4075 0.047 Uiso 1 1 calc R . .
H21C H 0.0461 0.4806 0.3811 0.047 Uiso 1 1 calc R . .
C22 C 0.16981(15) 0.4085(2) 0.44247(16) 0.0314(7) Uani 1 1 d . . .
H22A H 0.2037 0.3672 0.4392 0.047 Uiso 1 1 calc R . .
H22B H 0.1423 0.3657 0.4562 0.047 Uiso 1 1 calc R . .
H22C H 0.1911 0.4604 0.4827 0.047 Uiso 1 1 calc R . .
C30 C 0.21802(14) 0.4202(2) 0.28337(19) 0.0377(8) Uani 1 1 d . . .
H30A H 0.2171 0.3895 0.3298 0.045 Uiso 1 1 calc R . .
C31 C 0.24821(17) 0.3400(3) 0.2565(2) 0.0588(11) Uani 1 1 d . . .
H31A H 0.2175 0.2833 0.2352 0.088 Uiso 1 1 calc R . .
H31B H 0.2895 0.3170 0.3009 0.088 Uiso 1 1 calc R . .
H31C H 0.2573 0.3673 0.2158 0.088 Uiso 1 1 calc R . .
C32 C 0.26337(15) 0.5105(3) 0.31714(19) 0.0392(8) Uani 1 1 d . . .
H32A H 0.2419 0.5611 0.3340 0.059 Uiso 1 1 calc R . .
H32B H 0.2726 0.5395 0.2771 0.059 Uiso 1 1 calc R . .
H32C H 0.3048 0.4892 0.3621 0.059 Uiso 1 1 calc R . .
C33 C 0.12422(15) 0.5184(2) 0.16737(17) 0.0316(7) Uani 1 1 d . . .
H33A H 0.0778 0.4984 0.1300 0.038 Uiso 1 1 calc R . .
C34 C 0.11964(18) 0.6219(2) 0.1978(2) 0.0449(9) Uani 1 1 d . . .
H34A H 0.0961 0.6167 0.2283 0.067 Uiso 1 1 calc R . .
H34B H 0.0956 0.6676 0.1535 0.067 Uiso 1 1 calc R . .
H34C H 0.1642 0.6482 0.2311 0.067 Uiso 1 1 calc R . .
C35 C 0.16048(18) 0.5227(3) 0.11944(19) 0.0508(10) Uani 1 1 d . . .
H35A H 0.1626 0.4551 0.1007 0.076 Uiso 1 1 calc R . .
H35B H 0.2053 0.5482 0.1522 0.076 Uiso 1 1 calc R . .
H35C H 0.1368 0.5676 0.0746 0.076 Uiso 1 1 calc R . .
C40 C 0.10777(14) 0.0757(2) 0.36787(16) 0.0270(7) Uani 1 1 d . . .
H40A H 0.1070 0.0010 0.3613 0.032 Uiso 1 1 calc R . .
C41 C 0.16254(14) 0.1196(2) 0.35443(18) 0.0338(7) Uani 1 1 d . . .
H41A H 0.1539 0.1038 0.3011 0.051 Uiso 1 1 calc R . .
H41B H 0.2050 0.0905 0.3922 0.051 Uiso 1 1 calc R . .
H41C H 0.1640 0.1927 0.3613 0.051 Uiso 1 1 calc R . .
C42 C 0.12024(15) 0.0994(2) 0.45009(17) 0.0371(8) Uani 1 1 d . . .
H42A H 0.0847 0.0708 0.4580 0.056 Uiso 1 1 calc R . .
H42B H 0.1215 0.1725 0.4572 0.056 Uiso 1 1 calc R . .
H42C H 0.1626 0.0702 0.4882 0.056 Uiso 1 1 calc R . .
C50 C 0.00640(17) -0.0922(3) 0.1861(2) 0.0509(10) Uani 1 1 d . . .
H50A H -0.0121 -0.0417 0.1428 0.061 Uiso 1 1 calc R . .
C51 C 0.0751(2) -0.1064(3) 0.2014(3) 0.0791(15) Uani 1 1 d . . .
H51A H 0.1004 -0.0446 0.2237 0.119 Uiso 1 1 calc R . .
H51B H 0.0752 -0.1220 0.1522 0.119 Uiso 1 1 calc R . .
H51C H 0.0954 -0.1620 0.2383 0.119 Uiso 1 1 calc R . .
C52 C -0.03694(18) -0.1842(3) 0.1513(2) 0.0602(11) Uani 1 1 d . . .
H52A H -0.0816 -0.1698 0.1426 0.090 Uiso 1 1 calc R . .
H52B H -0.0185 -0.2411 0.1874 0.090 Uiso 1 1 calc R . .
H52C H -0.0387 -0.2010 0.1012 0.090 Uiso 1 1 calc R . .
C100 C 0.21154(19) 0.2555(3) 0.0423(2) 0.0561(10) Uani 1 1 d . . .
H10B H 0.1709 0.2915 0.0052 0.067 Uiso 1 1 calc R . .
H10C H 0.2076 0.2386 0.0895 0.067 Uiso 1 1 calc R . .
C101 C 0.26960(19) 0.3210(3) 0.0644(2) 0.0526(9) Uani 1 1 d . . .
H10D H 0.3092 0.2887 0.1070 0.063 Uiso 1 1 calc R . .
H10E H 0.2626 0.3859 0.0843 0.063 Uiso 1 1 calc R . .
C102 C 0.21870(19) 0.1597(3) 0.0047(2) 0.0469(9) Uani 1 1 d . . .
H10F H 0.2561 0.1201 0.0444 0.056 Uiso 1 1 calc R . .
H10G H 0.1781 0.1189 -0.0130 0.056 Uiso 1 1 calc R . .

loop_
_atom_site_aniso_label
_atom_site_aniso_U_11
_atom_site_aniso_U_22
_atom_site_aniso_U_33
_atom_site_aniso_U_23
_atom_site_aniso_U_13
_atom_site_aniso_U_12
Gd1 0.01571(10) 0.01885(11) 0.01996(10) 0.000 0.00675(8) 0.000
N1 0.0220(12) 0.0251(13) 0.0185(11) -0.0044(10) 0.0103(10) -0.0013(10)
N2 0.0183(12) 0.0245(13) 0.0171(12) -0.0023(9) 0.0090(10) -0.0021(9)
N3 0.0170(12) 0.0306(14) 0.0224(12) 0.0022(10) 0.0107(10) -0.0017(10)
N4 0.0171(12) 0.0203(13) 0.0241(12) 0.0033(10) 0.0025(10) 0.0014(10)
N5 0.0265(19) 0.0181(18) 0.035(2) 0.000 0.0133(16) 0.000
C1 0.0156(14) 0.0196(15) 0.0224(14) 0.0040(11) 0.0085(12) 0.0053(11)
C2 0.020(2) 0.021(2) 0.030(2) 0.000 0.0132(19) 0.000
C10 0.0248(15) 0.039(2) 0.0214(14) -0.0057(12) 0.0132(12) -0.0003(13)
C11 0.0389(19) 0.0411(19) 0.0350(17) -0.0103(15) 0.0186(15) 0.0047(15)
C12 0.0406(19) 0.052(2) 0.0208(15) -0.0041(15) 0.0137(14) 0.0054(17)
C20 0.0198(14) 0.0265(16) 0.0188(14) -0.0047(12) 0.0088(12) -0.0079(12)
C21 0.0297(17) 0.0329(18) 0.0321(17) -0.0113(14) 0.0161(14) -0.0056(14)
C22 0.0307(17) 0.0388(19) 0.0213(15) -0.0065(13) 0.0098(14) -0.0071(14)
C30 0.0193(16) 0.041(2) 0.046(2) -0.0064(16) 0.0099(15) -0.0016(14)
C31 0.032(2) 0.071(3) 0.063(2) -0.013(2) 0.0146(19) 0.0059(19)
C32 0.0237(17) 0.053(2) 0.0393(19) -0.0071(16) 0.0139(15) -0.0115(15)
C33 0.0280(17) 0.0391(19) 0.0285(16) 0.0072(14) 0.0142(14) -0.0030(14)
C34 0.049(2) 0.0324(19) 0.052(2) 0.0129(16) 0.0225(18) 0.0001(16)
C35 0.051(2) 0.072(3) 0.039(2) 0.0104(18) 0.0292(18) -0.0098(19)
C40 0.0199(15) 0.0224(16) 0.0285(16) 0.0061(13) 0.0035(13) 0.0036(12)
C41 0.0194(16) 0.0365(19) 0.0342(17) 0.0050(14) 0.0038(14) 0.0018(13)
C42 0.0268(17) 0.045(2) 0.0288(17) 0.0064(15) 0.0047(14) 0.0045(15)
C50 0.039(2) 0.041(2) 0.071(3) -0.0294(19) 0.025(2) -0.0054(16)
C51 0.060(3) 0.087(3) 0.106(4) -0.045(3) 0.053(3) -0.018(2)
C52 0.044(2) 0.041(2) 0.085(3) -0.032(2) 0.023(2) -0.0081(17)
C100 0.051(2) 0.066(3) 0.055(2) 0.0047(19) 0.028(2) 0.0059(19)
C101 0.051(2) 0.055(2) 0.053(2) -0.0064(19) 0.0258(19) -0.0099(19)
C102 0.054(2) 0.045(2) 0.044(2) -0.0008(17) 0.0249(18) -0.0051(18)

loop_
_atom_type_symbol
_atom_type_description
_atom_type_scat_dispersion_real
_atom_type_scat_dispersion_imag
_atom_type_scat_source
C C 0.0033 0.0016 'International Tables Vol C Tables 4.2.6.8 and 6.1.1.4'
H H 0.0000 0.0000 'International Tables Vol C Tables 4.2.6.8 and 6.1.1.4'
Gd Gd -0.1653 3.9035 'International Tables Vol C Tables 4.2.6.8 and 6.1.1.4'
N N 0.0061 0.0033 'International Tables Vol C Tables 4.2.6.8 and 6.1.1.4'

loop_
_geom_angle_atom_site_label_1
_geom_angle_atom_site_label_2
_geom_angle_atom_site_label_3
_geom_angle
_geom_angle_site_symmetry_1
_geom_angle_site_symmetry_3
_geom_angle_publ_flag
N4 Gd1 N4 56.04(10) 2 . ?
N4 Gd1 N2 144.29(7) 2 . ?
N4 Gd1 N2 102.59(7) . . ?
N4 Gd1 N2 102.59(7) 2 2 ?
N4 Gd1 N2 144.29(8) . 2 ?
N2 Gd1 N2 108.62(10) . 2 ?
N4 Gd1 N1 101.31(8) 2 . ?
N4 Gd1 N1 109.45(8) . . ?
N2 Gd1 N1 55.69(7) . . ?
N2 Gd1 N1 102.35(7) 2 . ?
N4 Gd1 N1 109.45(8) 2 2 ?
N4 Gd1 N1 101.31(8) . 2 ?
N2 Gd1 N1 102.35(7) . 2 ?
N2 Gd1 N1 55.69(7) 2 2 ?
N1 Gd1 N1 145.11(11) . 2 ?
N4 Gd1 C1 125.09(8) 2 . ?
N4 Gd1 C1 108.68(7) . . ?
N2 Gd1 C1 27.82(7) . . ?
N2 Gd1 C1 107.03(7) 2 . ?
N1 Gd1 C1 27.88(7) . . ?
N1 Gd1 C1 125.45(8) 2 . ?
N4 Gd1 C1 108.68(7) 2 2 ?
N4 Gd1 C1 125.09(8) . 2 ?
N2 Gd1 C1 107.03(7) . 2 ?
N2 Gd1 C1 27.82(7) 2 2 ?
N1 Gd1 C1 125.45(8) . 2 ?
N1 Gd1 C1 27.88(7) 2 2 ?
C1 Gd1 C1 119.07(10) . 2 ?
N4 Gd1 C2 28.02(5) 2 . ?
N4 Gd1 C2 28.02(5) . . ?
N2 Gd1 C2 125.69(5) . . ?
N2 Gd1 C2 125.69(5) 2 . ?
N1 Gd1 C2 107.44(5) . . ?
N1 Gd1 C2 107.44(5) 2 . ?
C1 Gd1 C2 120.47(5) . . ?
C1 Gd1 C2 120.47(5) 2 . ?
C1 N1 C10 121.8(2) . . ?
C1 N1 Gd1 94.39(15) . . ?
C10 N1 Gd1 139.75(18) . . ?
C1 N2 C20 122.1(2) . . ?
C1 N2 Gd1 94.69(16) . . ?
C20 N2 Gd1 137.94(16) . . ?
C1 N3 C30 117.7(2) . . ?
C1 N3 C33 116.4(2) . . ?
C30 N3 C33 126.0(2) . . ?
C2 N4 C40 122.1(2) . . ?
C2 N4 Gd1 94.61(17) . . ?
C40 N4 Gd1 137.60(17) . . ?
C2 N5 C50 116.32(19) . . ?
C2 N5 C50 116.32(19) . 2 ?
C50 N5 C50 127.4(4) . 2 ?
N2 C1 N1 115.2(2) . . ?
N2 C1 N3 122.4(2) . . ?
N1 C1 N3 122.4(2) . . ?
N2 C1 Gd1 57.49(13) . . ?
N1 C1 Gd1 57.74(13) . . ?
N3 C1 Gd1 177.55(18) . . ?
N4 C2 N4 114.7(3) . 2 ?
N4 C2 N5 122.63(16) . . ?
N4 C2 N5 122.63(16) 2 . ?
N4 C2 Gd1 57.37(16) . . ?
N4 C2 Gd1 57.37(16) 2 . ?
N5 C2 Gd1 180.0 . . ?
N1 C10 C12 110.3(2) . . ?
N1 C10 C11 110.0(2) . . ?
C12 C10 C11 110.6(2) . . ?
N1 C10 H10A 108.7 . . ?
C12 C10 H10A 108.7 . . ?
C11 C10 H10A 108.7 . . ?
C10 C11 H11A 109.5 . . ?
C10 C11 H11B 109.5 . . ?
H11A C11 H11B 109.5 . . ?
C10 C11 H11C 109.5 . . ?
H11A C11 H11C 109.5 . . ?
H11B C11 H11C 109.5 . . ?
C10 C12 H12A 109.5 . . ?
C10 C12 H12B 109.5 . . ?
H12A C12 H12B 109.5 . . ?
C10 C12 H12C 109.5 . . ?
H12A C12 H12C 109.5 . . ?
H12B C12 H12C 109.5 . . ?
N2 C20 C22 110.0(2) . . ?
N2 C20 C21 110.1(2) . . ?
C22 C20 C21 110.3(2) . . ?
N2 C20 H20A 108.8 . . ?
C22 C20 H20A 108.8 . . ?
C21 C20 H20A 108.8 . . ?
C20 C21 H21A 109.5 . . ?
C20 C21 H21B 109.5 . . ?
H21A C21 H21B 109.5 . . ?
C20 C21 H21C 109.5 . . ?
H21A C21 H21C 109.5 . . ?
H21B C21 H21C 109.5 . . ?
C20 C22 H22A 109.5 . . ?
C20 C22 H22B 109.5 . . ?
H22A C22 H22B 109.5 . . ?
C20 C22 H22C 109.5 . . ?
H22A C22 H22C 109.5 . . ?
H22B C22 H22C 109.5 . . ?
N3 C30 C31 115.2(3) . . ?
N3 C30 C32 116.2(3) . . ?
C31 C30 C32 112.0(3) . . ?
N3 C30 H30A 103.8 . . ?
C31 C30 H30A 103.8 . . ?
C32 C30 H30A 103.8 . . ?
C30 C31 H31A 109.5 . . ?
C30 C31 H31B 109.5 . . ?
H31A C31 H31B 109.5 . . ?
C30 C31 H31C 109.5 . . ?
H31A C31 H31C 109.5 . . ?
H31B C31 H31C 109.5 . . ?
C30 C32 H32A 109.5 . . ?
C30 C32 H32B 109.5 . . ?
H32A C32 H32B 109.5 . . ?
C30 C32 H32C 109.5 . . ?
H32A C32 H32C 109.5 . . ?
H32B C32 H32C 109.5 . . ?
N3 C33 C34 111.9(2) . . ?
N3 C33 C35 115.1(3) . . ?
C34 C33 C35 111.4(3) . . ?
N3 C33 H33A 105.9 . . ?
C34 C33 H33A 105.9 . . ?
C35 C33 H33A 105.9 . . ?
C33 C34 H34A 109.5 . . ?
C33 C34 H34B 109.5 . . ?
H34A C34 H34B 109.5 . . ?
C33 C34 H34C 109.5 . . ?
H34A C34 H34C 109.5 . . ?
H34B C34 H34C 109.5 . . ?
C33 C35 H35A 109.5 . . ?
C33 C35 H35B 109.5 . . ?
H35A C35 H35B 109.5 . . ?
C33 C35 H35C 109.5 . . ?
H35A C35 H35C 109.5 . . ?
H35B C35 H35C 109.5 . . ?
N4 C40 C42 109.9(2) . . ?
N4 C40 C41 109.9(2) . . ?
C42 C40 C41 110.3(2) . . ?
N4 C40 H40A 108.9 . . ?
C42 C40 H40A 108.9 . . ?
C41 C40 H40A 108.9 . . ?
C40 C41 H41A 109.5 . . ?
C40 C41 H41B 109.5 . . ?
H41A C41 H41B 109.5 . . ?
C40 C41 H41C 109.5 . . ?
H41A C41 H41C 109.5 . . ?
H41B C41 H41C 109.5 . . ?
C40 C42 H42A 109.5 . . ?
C40 C42 H42B 109.5 . . ?
H42A C42 H42B 109.5 . . ?
C40 C42 H42C 109.5 . . ?
H42A C42 H42C 109.5 . . ?
H42B C42 H42C 109.5 . . ?
N5 C50 C51 114.7(3) . . ?
N5 C50 C52 115.1(3) . . ?
C51 C50 C52 113.6(3) . . ?
N5 C50 H50A 103.8 . . ?
C51 C50 H50A 103.8 . . ?
C52 C50 H50A 103.8 . . ?
C50 C51 H51A 109.5 . . ?
C50 C51 H51B 109.5 . . ?
H51A C51 H51B 109.5 . . ?
C50 C51 H51C 109.5 . . ?
H51A C51 H51C 109.5 . . ?
H51B C51 H51C 109.5 . . ?
C50 C52 H52A 109.5 . . ?
C50 C52 H52B 109.5 . . ?
H52A C52 H52B 109.5 . . ?
C50 C52 H52C 109.5 . . ?
H52A C52 H52C 109.5 . . ?
H52B C52 H52C 109.5 . . ?
C101 C100 C102 110.0(3) . . ?
C101 C100 H10B 109.7 . . ?
C102 C100 H10B 109.7 . . ?
C101 C100 H10C 109.7 . . ?
C102 C100 H10C 109.7 . . ?
H10B C100 H10C 108.2 . . ?
C100 C101 C102 111.3(3) . 7 ?
C100 C101 H10D 109.4 . . ?
C102 C101 H10D 109.4 7 . ?
C100 C101 H10E 109.4 . . ?
C102 C101 H10E 109.4 7 . ?
H10D C101 H10E 108.0 . . ?
C101 C102 C100 113.2(3) 7 . ?
C101 C102 H10F 108.9 7 . ?
C100 C102 H10F 108.9 . . ?
C101 C102 H10G 108.9 7 . ?
C100 C102 H10G 108.9 . . ?
H10F C102 H10G 107.8 . . ?

loop_
_geom_bond_atom_site_label_1
_geom_bond_atom_site_label_2
_geom_bond_distance
_geom_bond_site_symmetry_2
_geom_bond_publ_flag
Gd1 N4 2.401(2) 2 ?
Gd1 N4 2.401(2) . ?
Gd1 N2 2.404(2) . ?
Gd1 N2 2.404(2) 2 ?
Gd1 N1 2.409(2) . ?
Gd1 N1 2.409(2) 2 ?
Gd1 C1 2.841(3) . ?
Gd1 C1 2.841(3) 2 ?
Gd1 C2 2.842(4) . ?
N1 C1 1.332(3) . ?
N1 C10 1.465(3) . ?
N2 C1 1.330(3) . ?
N2 C20 1.461(3) . ?
N3 C1 1.413(3) . ?
N3 C30 1.458(4) . ?
N3 C33 1.470(4) . ?
N4 C2 1.340(3) . ?
N4 C40 1.462(3) . ?
N5 C2 1.402(5) . ?
N5 C50 1.472(4) . ?
N5 C50 1.472(4) 2 ?
C2 N4 1.340(3) 2 ?
C10 C12 1.524(4) . ?
C10 C11 1.525(4) . ?
C10 H10A 1.0000 . ?
C11 H11A 0.9800 . ?
C11 H11B 0.9800 . ?
C11 H11C 0.9800 . ?
C12 H12A 0.9800 . ?
C12 H12B 0.9800 . ?
C12 H12C 0.9800 . ?
C20 C22 1.520(4) . ?
C20 C21 1.524(4) . ?
C20 H20A 1.0000 . ?
C21 H21A 0.9800 . ?
C21 H21B 0.9800 . ?
C21 H21C 0.9800 . ?
C22 H22A 0.9800 . ?
C22 H22B 0.9800 . ?
C22 H22C 0.9800 . ?
C30 C31 1.497(5) . ?
C30 C32 1.520(4) . ?
C30 H30A 1.0000 . ?
C31 H31A 0.9800 . ?
C31 H31B 0.9800 . ?
C31 H31C 0.9800 . ?
C32 H32A 0.9800 . ?
C32 H32B 0.9800 . ?
C32 H32C 0.9800 . ?
C33 C34 1.521(4) . ?
C33 C35 1.522(4) . ?
C33 H33A 1.0000 . ?
C34 H34A 0.9800 . ?
C34 H34B 0.9800 . ?
C34 H34C 0.9800 . ?
C35 H35A 0.9800 . ?
C35 H35B 0.9800 . ?
C35 H35C 0.9800 . ?
C40 C42 1.517(4) . ?
C40 C41 1.523(4) . ?
C40 H40A 1.0000 . ?
C41 H41A 0.9800 . ?
C41 H41B 0.9800 . ?
C41 H41C 0.9800 . ?
C42 H42A 0.9800 . ?
C42 H42B 0.9800 . ?
C42 H42C 0.9800 . ?
C50 C51 1.479(5) . ?
C50 C52 1.518(5) . ?
C50 H50A 1.0000 . ?
C51 H51A 0.9800 . ?
C51 H51B 0.9800 . ?
C51 H51C 0.9800 . ?
C52 H52A 0.9800 . ?
C52 H52B 0.9800 . ?
C52 H52C 0.9800 . ?
C100 C101 1.478(5) . ?
C100 C102 1.516(5) . ?
C100 H10B 0.9900 . ?
C100 H10C 0.9900 . ?
C101 C102 1.514(5) 7 ?
C101 H10D 0.9900 . ?
C101 H10E 0.9900 . ?
C102 C101 1.514(5) 7 ?
C102 H10F 0.9900 . ?
C102 H10G 0.9900 . ?
